data_7022642
loop_
_publ_author_name
'Dau, Phuong V.'
'Polanco, Luis R.'
'Cohen, Seth M.'

_publ_section_title
;
 Dioxole functionalized metal-organic frameworks.
;
_journal_issue 11
_journal_name_full 'Dalton transactions (Cambridge, England : 2003)'
_journal_page_first 4013
_journal_page_last 4018
_journal_paper_doi 10.1039/c3dt32588a
_journal_volume 42
_journal_year 2013
_chemical_formula_sum 'C24 H0 O19 Zn4'
_chemical_formula_weight 853.72
_chemical_name_systematic
;
?
;
_space_group_IT_number 225
_symmetry_cell_setting cubic
_symmetry_space_group_name_Hall '-F 4 2 3'
_symmetry_space_group_name_H-M 'F m -3 m'
_atom_sites_solution_hydrogens constr
_atom_sites_solution_primary direct
_atom_sites_solution_secondary difmap
_audit_creation_method SHELXL-97
_cell_angle_alpha 90.00
_cell_angle_beta 90.00
_cell_angle_gamma 90.00
_cell_formula_units_Z 8
_cell_length_a 25.896(3)
_cell_length_b 25.896(3)
_cell_length_c 25.896(3)
_cell_measurement_reflns_used 2779
_cell_measurement_temperature 200(2)
_cell_measurement_theta_max 56.68
_cell_measurement_theta_min 3.41
_cell_volume 17366(3)
_computing_cell_refinement 'Bruker SAINT'
_computing_data_collection 'Bruker APEX2'
_computing_data_reduction 'Bruker SAINT'
_computing_molecular_graphics 'Bruker SHELXTL'
_computing_publication_material 'Bruker SHELXTL'
_computing_structure_refinement 'SHELXL-97 (Sheldrick, 2008)'
_computing_structure_solution 'SHELXS-97 (Sheldrick, 2008)'
_diffrn_ambient_temperature 200(2)
_diffrn_measured_fraction_theta_full 0.857
_diffrn_measured_fraction_theta_max 0.857
_diffrn_measurement_device_type 'Bruker APEX-II CCD'
_diffrn_measurement_method '\f and \w scans'
_diffrn_radiation_monochromator graphite
_diffrn_radiation_source 'fine-focus sealed tube'
_diffrn_radiation_type CuK\a
_diffrn_radiation_wavelength 1.54178
_diffrn_reflns_av_R_equivalents 0.0422
_diffrn_reflns_av_sigmaI/netI 0.0211
_diffrn_reflns_limit_h_max 15
_diffrn_reflns_limit_h_min -19
_diffrn_reflns_limit_k_max 21
_diffrn_reflns_limit_k_min -12
_diffrn_reflns_limit_l_max 19
_diffrn_reflns_limit_l_min -17
_diffrn_reflns_number 4602
_diffrn_reflns_theta_full 42.55
_diffrn_reflns_theta_max 42.55
_diffrn_reflns_theta_min 2.96
_exptl_absorpt_coefficient_mu 1.524
_exptl_absorpt_correction_T_max 0.9438
_exptl_absorpt_correction_T_min 0.8934
_exptl_absorpt_correction_type multi-scan
_exptl_absorpt_process_details SADABS
_exptl_crystal_colour colourless
_exptl_crystal_density_diffrn 0.653
_exptl_crystal_density_meas ?
_exptl_crystal_density_method 'not measured'
_exptl_crystal_description square
_exptl_crystal_F_000 3328
_exptl_crystal_size_max 0.15
_exptl_crystal_size_mid 0.10
_exptl_crystal_size_min 0.10
_platon_squeeze_details
;
;
_refine_diff_density_max 0.290
_refine_diff_density_min -0.194
_refine_diff_density_rms 0.054
_refine_ls_extinction_method none
_refine_ls_goodness_of_fit_ref 1.218
_refine_ls_hydrogen_treatment constr
_refine_ls_matrix_type full
_refine_ls_number_parameters 34
_refine_ls_number_reflns 312
_refine_ls_number_restraints 0
_refine_ls_restrained_S_all 1.218
_refine_ls_R_factor_all 0.0537
_refine_ls_R_factor_gt 0.0481
_refine_ls_shift/su_max 0.001
_refine_ls_shift/su_mean 0.000
_refine_ls_structure_factor_coef Fsqd
_refine_ls_weighting_details 'calc w=1/[\s^2^(Fo^2^)+(0.0873P)^2^+121.6079P] where P=(Fo^2^+2Fc^2^)/3'
_refine_ls_weighting_scheme calc
_refine_ls_wR_factor_gt 0.1543
_refine_ls_wR_factor_ref 0.1577
_reflns_number_gt 267
_reflns_number_total 312
_reflns_threshold_expression >2sigma(I)
_cod_data_source_file c3dt32588a.txt
_cod_data_source_block IRMOF-1-dioxole
_cod_depositor_comments
;
The following automatic conversions were performed:

'_symmetry_cell_setting' value 'Cubic' changed to 'cubic' according
to /home/saulius/struct/CIF-dictionaries/cif_core.dic dictionary
named 'cif_core.dic' version 2.4.2 from 2011-04-26.

Automatic conversion script
Id: cif_fix_values 1891 2012-01-12 08:04:46Z andrius 

The following automatic conversions were performed:

'_exptl_crystal_density_meas' value 'not measured' was changed to '?'
- the value is perceived as not measured.

Automatic conversion script
Id: cif_fix_values 3008 2015-01-20 13:52:24Z robertas 
;
_cod_original_cell_volume 17367(3)
_cod_original_sg_symbol_H-M 'Fm-3m '
_cod_database_code 7022642

loop_
_symmetry_equiv_pos_as_xyz
'x, y, z'
'x, -z, y'
'x, z, -y'
'z, y, -x'
'-z, y, x'
'-y, x, z'
'y, -x, z'
'z, x, y'
'y, z, x'
'-y, -z, x'
'z, -x, -y'
'-y, z, -x'
'-z, -x, y'
'-z, x, -y'
'y, -z, -x'
'x, -y, -z'
'-x, y, -z'
'-x, -y, z'
'y, x, -z'
'-y, -x, -z'
'z, -y, x'
'-z, -y, -x'
'-x, z, y'
'-x, -z, -y'
'x, y+1/2, z+1/2'
'x, -z+1/2, y+1/2'
'x, z+1/2, -y+1/2'
'z, y+1/2, -x+1/2'
'-z, y+1/2, x+1/2'
'-y, x+1/2, z+1/2'
'y, -x+1/2, z+1/2'
'z, x+1/2, y+1/2'
'y, z+1/2, x+1/2'
'-y, -z+1/2, x+1/2'
'z, -x+1/2, -y+1/2'
'-y, z+1/2, -x+1/2'
'-z, -x+1/2, y+1/2'
'-z, x+1/2, -y+1/2'
'y, -z+1/2, -x+1/2'
'x, -y+1/2, -z+1/2'
'-x, y+1/2, -z+1/2'
'-x, -y+1/2, z+1/2'
'y, x+1/2, -z+1/2'
'-y, -x+1/2, -z+1/2'
'z, -y+1/2, x+1/2'
'-z, -y+1/2, -x+1/2'
'-x, z+1/2, y+1/2'
'-x, -z+1/2, -y+1/2'
'x+1/2, y, z+1/2'
'x+1/2, -z, y+1/2'
'x+1/2, z, -y+1/2'
'z+1/2, y, -x+1/2'
'-z+1/2, y, x+1/2'
'-y+1/2, x, z+1/2'
'y+1/2, -x, z+1/2'
'z+1/2, x, y+1/2'
'y+1/2, z, x+1/2'
'-y+1/2, -z, x+1/2'
'z+1/2, -x, -y+1/2'
'-y+1/2, z, -x+1/2'
'-z+1/2, -x, y+1/2'
'-z+1/2, x, -y+1/2'
'y+1/2, -z, -x+1/2'
'x+1/2, -y, -z+1/2'
'-x+1/2, y, -z+1/2'
'-x+1/2, -y, z+1/2'
'y+1/2, x, -z+1/2'
'-y+1/2, -x, -z+1/2'
'z+1/2, -y, x+1/2'
'-z+1/2, -y, -x+1/2'
'-x+1/2, z, y+1/2'
'-x+1/2, -z, -y+1/2'
'x+1/2, y+1/2, z'
'x+1/2, -z+1/2, y'
'x+1/2, z+1/2, -y'
'z+1/2, y+1/2, -x'
'-z+1/2, y+1/2, x'
'-y+1/2, x+1/2, z'
'y+1/2, -x+1/2, z'
'z+1/2, x+1/2, y'
'y+1/2, z+1/2, x'
'-y+1/2, -z+1/2, x'
'z+1/2, -x+1/2, -y'
'-y+1/2, z+1/2, -x'
'-z+1/2, -x+1/2, y'
'-z+1/2, x+1/2, -y'
'y+1/2, -z+1/2, -x'
'x+1/2, -y+1/2, -z'
'-x+1/2, y+1/2, -z'
'-x+1/2, -y+1/2, z'
'y+1/2, x+1/2, -z'
'-y+1/2, -x+1/2, -z'
'z+1/2, -y+1/2, x'
'-z+1/2, -y+1/2, -x'
'-x+1/2, z+1/2, y'
'-x+1/2, -z+1/2, -y'
'-x, -y, -z'
'-x, z, -y'
'-x, -z, y'
'-z, -y, x'
'z, -y, -x'
'y, -x, -z'
'-y, x, -z'
'-z, -x, -y'
'-y, -z, -x'
'y, z, -x'
'-z, x, y'
'y, -z, x'
'z, x, -y'
'z, -x, y'
'-y, z, x'
'-x, y, z'
'x, -y, z'
'x, y, -z'
'-y, -x, z'
'y, x, z'
'-z, y, -x'
'z, y, x'
'x, -z, -y'
'x, z, y'
'-x, -y+1/2, -z+1/2'
'-x, z+1/2, -y+1/2'
'-x, -z+1/2, y+1/2'
'-z, -y+1/2, x+1/2'
'z, -y+1/2, -x+1/2'
'y, -x+1/2, -z+1/2'
'-y, x+1/2, -z+1/2'
'-z, -x+1/2, -y+1/2'
'-y, -z+1/2, -x+1/2'
'y, z+1/2, -x+1/2'
'-z, x+1/2, y+1/2'
'y, -z+1/2, x+1/2'
'z, x+1/2, -y+1/2'
'z, -x+1/2, y+1/2'
'-y, z+1/2, x+1/2'
'-x, y+1/2, z+1/2'
'x, -y+1/2, z+1/2'
'x, y+1/2, -z+1/2'
'-y, -x+1/2, z+1/2'
'y, x+1/2, z+1/2'
'-z, y+1/2, -x+1/2'
'z, y+1/2, x+1/2'
'x, -z+1/2, -y+1/2'
'x, z+1/2, y+1/2'
'-x+1/2, -y, -z+1/2'
'-x+1/2, z, -y+1/2'
'-x+1/2, -z, y+1/2'
'-z+1/2, -y, x+1/2'
'z+1/2, -y, -x+1/2'
'y+1/2, -x, -z+1/2'
'-y+1/2, x, -z+1/2'
'-z+1/2, -x, -y+1/2'
'-y+1/2, -z, -x+1/2'
'y+1/2, z, -x+1/2'
'-z+1/2, x, y+1/2'
'y+1/2, -z, x+1/2'
'z+1/2, x, -y+1/2'
'z+1/2, -x, y+1/2'
'-y+1/2, z, x+1/2'
'-x+1/2, y, z+1/2'
'x+1/2, -y, z+1/2'
'x+1/2, y, -z+1/2'
'-y+1/2, -x, z+1/2'
'y+1/2, x, z+1/2'
'-z+1/2, y, -x+1/2'
'z+1/2, y, x+1/2'
'x+1/2, -z, -y+1/2'
'x+1/2, z, y+1/2'
'-x+1/2, -y+1/2, -z'
'-x+1/2, z+1/2, -y'
'-x+1/2, -z+1/2, y'
'-z+1/2, -y+1/2, x'
'z+1/2, -y+1/2, -x'
'y+1/2, -x+1/2, -z'
'-y+1/2, x+1/2, -z'
'-z+1/2, -x+1/2, -y'
'-y+1/2, -z+1/2, -x'
'y+1/2, z+1/2, -x'
'-z+1/2, x+1/2, y'
'y+1/2, -z+1/2, x'
'z+1/2, x+1/2, -y'
'z+1/2, -x+1/2, y'
'-y+1/2, z+1/2, x'
'-x+1/2, y+1/2, z'
'x+1/2, -y+1/2, z'
'x+1/2, y+1/2, -z'
'-y+1/2, -x+1/2, z'
'y+1/2, x+1/2, z'
'-z+1/2, y+1/2, -x'
'z+1/2, y+1/2, x'
'x+1/2, -z+1/2, -y'
'x+1/2, z+1/2, y'

loop_
_atom_site_label
_atom_site_type_symbol
_atom_site_fract_x
_atom_site_fract_y
_atom_site_fract_z
_atom_site_U_iso_or_equiv
_atom_site_adp_type
_atom_site_occupancy
_atom_site_symmetry_multiplicity
_atom_site_calc_flag
_atom_site_refinement_flags
O1 O 0.2500 0.2500 0.2500 0.037(6) Uani 1 24 d S
O2 O 0.28030(19) 0.21970(19) 0.1343(3) 0.074(3) Uani 1 2 d S
C2 C 0.2500 0.2500 0.0556(8) 0.065(5) Uani 1 4 d S
C1 C 0.2500 0.2500 0.1119(7) 0.061(5) Uani 1 4 d S
C3 C 0.2807(4) 0.2193(4) 0.0267(5) 0.122(6) Uani 1 2 d S
O3 O 0.3358(12) 0.1987(12) 0.0421(8) 0.19(2) Uani 0.25 1 d P
Zn1 Zn 0.29344(5) 0.20656(5) 0.20656(5) 0.0493(15) Uani 1 6 d S

loop_
_atom_site_aniso_label
_atom_site_aniso_U_11
_atom_site_aniso_U_22
_atom_site_aniso_U_33
_atom_site_aniso_U_23
_atom_site_aniso_U_13
_atom_site_aniso_U_12
O1 0.037(6) 0.037(6) 0.037(6) 0.000 0.000 0.000
O2 0.091(4) 0.091(4) 0.040(5) -0.001(4) 0.001(4) 0.024(4)
C2 0.084(10) 0.084(10) 0.028(15) 0.000 0.000 0.012(12)
C1 0.069(10) 0.069(10) 0.045(19) 0.000 0.000 0.006(12)
C3 0.161(9) 0.161(9) 0.043(10) -0.002(6) 0.002(6) 0.069(11)
O3 0.20(4) 0.26(5) 0.12(2) 0.047(18) -0.10(2) 0.10(4)
Zn1 0.0493(15) 0.0493(15) 0.0493(15) -0.0019(7) 0.0019(7) 0.0019(7)

loop_
_atom_type_symbol
_atom_type_description
_atom_type_scat_dispersion_real
_atom_type_scat_dispersion_imag
_atom_type_scat_source
C C 0.0181 0.0091 'International Tables Vol C Tables 4.2.6.8 and 6.1.1.4'
H H 0.0000 0.0000 'International Tables Vol C Tables 4.2.6.8 and 6.1.1.4'
O O 0.0492 0.0322 'International Tables Vol C Tables 4.2.6.8 and 6.1.1.4'
Zn Zn -1.5491 0.6778 'International Tables Vol C Tables 4.2.6.8 and 6.1.1.4'

loop_
_geom_angle_atom_site_label_1
_geom_angle_atom_site_label_2
_geom_angle_atom_site_label_3
_geom_angle
_geom_angle_site_symmetry_1
_geom_angle_site_symmetry_3
Zn1 O1 Zn1 109.5 146 .
Zn1 O1 Zn1 109.5 146 172
Zn1 O1 Zn1 109.5 . 172
Zn1 O1 Zn1 109.5 146 171
Zn1 O1 Zn1 109.5 . 171
Zn1 O1 Zn1 109.5 172 171
C1 O2 Zn1 131.9(10) . .
C3 C2 C3 112.6(19) . 90
C3 C2 C1 123.7(9) . .
C3 C2 C1 123.7(9) 90 .
O2 C1 O2 125.0(16) 90 .
O2 C1 C2 117.5(8) 90 .
O2 C1 C2 117.5(8) . .
C2 C3 C3 123.7(9) . 114
C2 C3 O3 126.3(14) . .
C3 C3 O3 104.7(10) 114 .
C2 C3 O3 126.3(14) . 187
C3 C3 O3 104.7(10) 114 187
O3 C3 O3 47(3) . 187
O3 O3 C3 66.4(13) 187 .
O2 Zn1 O2 108.1(2) . 60
O2 Zn1 O2 108.1(2) . 85
O2 Zn1 O2 108.1(2) 60 85
O2 Zn1 O1 110.8(2) . .
O2 Zn1 O1 110.8(2) 60 .
O2 Zn1 O1 110.8(2) 85 .

loop_
_geom_bond_atom_site_label_1
_geom_bond_atom_site_label_2
_geom_bond_distance
_geom_bond_site_symmetry_2
O1 Zn1 1.949(2) 146
O1 Zn1 1.949(2) .
O1 Zn1 1.949(2) 172
O1 Zn1 1.949(2) 171
O2 C1 1.251(8) .
O2 Zn1 1.933(8) .
C2 C3 1.351(13) .
C2 C3 1.351(13) 90
C2 C1 1.46(2) .
C1 O2 1.251(8) 90
C3 C3 1.38(2) 114
C3 O3 1.57(3) .
C3 O3 1.57(3) 187
O3 O3 1.26(7) 187
Zn1 O2 1.933(8) 60
Zn1 O2 1.933(8) 85

loop_
_geom_torsion_atom_site_label_1
_geom_torsion_atom_site_label_2
_geom_torsion_atom_site_label_3
_geom_torsion_atom_site_label_4
_geom_torsion
_geom_torsion_site_symmetry_1
_geom_torsion_site_symmetry_4
Zn1 O2 C1 O2 -0.004(3) . 90
Zn1 O2 C1 C2 180.000(1) . .
C3 C2 C1 O2 180.0 . 90
C3 C2 C1 O2 0.000(1) 90 90
C3 C2 C1 O2 0.000(1) . .
C3 C2 C1 O2 179.996(1) 90 .
C3 C2 C3 C3 0.007(2) 90 114
C1 C2 C3 C3 180.003(1) . 114
C3 C2 C3 O3 150.2(16) 90 .
C1 C2 C3 O3 -29.8(16) . .
C3 C2 C3 O3 -150.2(16) 90 187
C1 C2 C3 O3 29.8(16) . 187
C2 C3 O3 O3 108.7(13) . 187
C3 C3 O3 O3 -96.6(6) 114 187
C1 O2 Zn1 O2 121.6(3) . 60
C1 O2 Zn1 O2 -121.6(3) . 85
C1 O2 Zn1 O1 0.0 . .
Zn1 O1 Zn1 O2 120.0 146 .
Zn1 O1 Zn1 O2 -120.0 172 .
Zn1 O1 Zn1 O2 0.0 171 .
Zn1 O1 Zn1 O2 0.0 146 60
Zn1 O1 Zn1 O2 120.0 172 60
Zn1 O1 Zn1 O2 -120.0 171 60
Zn1 O1 Zn1 O2 -120.0 146 85
Zn1 O1 Zn1 O2 0.0 172 85
Zn1 O1 Zn1 O2 120.0 171 85

loop_
_platon_squeeze_void_nr
_platon_squeeze_void_average_x
_platon_squeeze_void_average_y
_platon_squeeze_void_average_z
_platon_squeeze_void_volume
_platon_squeeze_void_count_electrons
_platon_squeeze_void_content
1 -0.037 -0.015 -0.011 11938 2885 ' '
